data_4505908
loop_
_publ_author_name
'Rigby, Nicola'
'Jacobs, Tia'
'Reddy, Jayarama Prakasha'
'Hardie, Michaele J.'

_publ_section_title
;
 Metal Complexes of 2,2&#x2032;-Bipyridine-4,4&#x2032;-diamine as
 Metallo-Tectons for Hydrogen Bonded Networks
;
_journal_issue 4
_journal_name_full 'Crystal Growth &amp; Design'
_journal_page_first 1871
_journal_paper_doi 10.1021/cg201512q
_journal_volume 12
_journal_year 2012
_chemical_formula_sum 'C61.5 H73.5 Cu2 N22.5 O15.5'
_chemical_formula_weight 1503.01
_chemical_name_systematic
; 
 [tetra(2,2'-bipyridine-4,4'-diamine)(terepthalate)dicopper(II)]
 nitrate dimethylformamide clathrate hydrate
;
_space_group_IT_number 2
_symmetry_cell_setting triclinic
_symmetry_space_group_name_Hall '-P 1'
_symmetry_space_group_name_H-M 'P -1'
_atom_sites_solution_hydrogens geom
_atom_sites_solution_primary direct
_atom_sites_solution_secondary difmap
_audit_creation_method SHELXL-97
_cell_angle_alpha 100.105(2)
_cell_angle_beta 91.346(2)
_cell_angle_gamma 119.1650(10)
_cell_formula_units_Z 2
_cell_length_a 15.1668(8)
_cell_length_b 15.4442(8)
_cell_length_c 17.4682(10)
_cell_measurement_reflns_used 8172
_cell_measurement_temperature 150(2)
_cell_measurement_theta_max 26.402
_cell_measurement_theta_min 2.388
_cell_volume 3489.2(3)
_computing_cell_refinement 'SAINT (Bruker, 2009)'
_computing_data_collection 'APEX2 (Bruker, 2009)'
_computing_data_reduction SAINT
_computing_molecular_graphics 'X-Seed (Barbour 2001)'
_computing_structure_refinement 'SHELXL (Sheldrick, 2008)'
_computing_structure_solution 'SHELXS (Sheldrick, 2008)'
_diffrn_ambient_temperature 150(2)
_diffrn_measured_fraction_theta_full 0.931
_diffrn_measured_fraction_theta_max 0.931
_diffrn_measurement_device_type 'Bruker Apex II diffractometer'
_diffrn_measurement_method 'omega and phi scans'
_diffrn_radiation_monochromator graphite
_diffrn_radiation_source 'rotating anode'
_diffrn_radiation_type MoK\a
_diffrn_radiation_wavelength 0.71073
_diffrn_reflns_av_R_equivalents 0.0701
_diffrn_reflns_av_sigmaI/netI 0.0925
_diffrn_reflns_limit_h_max 20
_diffrn_reflns_limit_h_min -17
_diffrn_reflns_limit_k_max 5
_diffrn_reflns_limit_k_min -19
_diffrn_reflns_limit_l_max 23
_diffrn_reflns_limit_l_min -22
_diffrn_reflns_number 33042
_diffrn_reflns_theta_full 28.33
_diffrn_reflns_theta_max 28.33
_diffrn_reflns_theta_min 1.83
_exptl_absorpt_coefficient_mu 0.691
_exptl_absorpt_correction_T_max 0.9034
_exptl_absorpt_correction_T_min 0.6819
_exptl_absorpt_correction_type multi-scan
_exptl_absorpt_process_details SADABS
_exptl_crystal_colour blue
_exptl_crystal_density_diffrn 1.431
_exptl_crystal_density_method 'not measured'
_exptl_crystal_description rod
_exptl_crystal_F_000 1564
_exptl_crystal_size_max 0.60
_exptl_crystal_size_mid 0.30
_exptl_crystal_size_min 0.15
_refine_diff_density_max 2.304
_refine_diff_density_min -0.798
_refine_diff_density_rms 0.095
_refine_ls_extinction_method none
_refine_ls_goodness_of_fit_ref 0.936
_refine_ls_hydrogen_treatment constr
_refine_ls_matrix_type full
_refine_ls_number_parameters 951
_refine_ls_number_reflns 16215
_refine_ls_number_restraints 146
_refine_ls_restrained_S_all 0.933
_refine_ls_R_factor_all 0.0896
_refine_ls_R_factor_gt 0.0541
_refine_ls_shift/su_max 1.033
_refine_ls_shift/su_mean 0.011
_refine_ls_structure_factor_coef Fsqd
_refine_ls_weighting_details 'calc w=1/[\s^2^(Fo^2^)+(0.0840P)^2^+0.0000P] where P=(Fo^2^+2Fc^2^)/3'
_refine_ls_weighting_scheme calc
_refine_ls_wR_factor_gt 0.1417
_refine_ls_wR_factor_ref 0.1545
_reflns_number_gt 10020
_reflns_number_total 16215
_reflns_threshold_expression >2sigma(I)
_cod_data_source_file cg201512q_si_006.cif
_cod_data_source_block c:
_cod_depositor_comments
;
The following automatic conversions were performed:

'_symmetry_cell_setting' value 'Triclinic' changed to 'triclinic'
according to /home/saulius/struct/CIF-dictionaries/cif_core.dic
dictionary named 'cif_core.dic' version 2.4.1 from 2010-06-29.

Automatic conversion script
Id: cif_fix_values 1715 2011-07-08 13:25:40Z adriana 
;
_cod_original_sg_symbol_H-M P-1
_cod_original_formula_sum 'C61.50 H73.50 Cu2 N22.50 O15.50'
_cod_database_code 4505908

loop_
_symmetry_equiv_pos_as_xyz
'x, y, z'
'-x, -y, -z'

loop_
_atom_site_label
_atom_site_type_symbol
_atom_site_fract_x
_atom_site_fract_y
_atom_site_fract_z
_atom_site_U_iso_or_equiv
_atom_site_adp_type
_atom_site_occupancy
_atom_site_symmetry_multiplicity
_atom_site_calc_flag
_atom_site_refinement_flags
_atom_site_disorder_assembly
_atom_site_disorder_group
Cu1 Cu 0.83133(3) 0.10165(3) 0.62487(2) 0.02103(10) Uani 1 1 d . . .
N1 N 0.83879(19) -0.0198(2) 0.57278(14) 0.0223(6) Uani 1 1 d . . .
Cu2 Cu 0.97765(3) 0.21983(3) 0.02323(2) 0.02172(10) Uani 1 1 d . . .
C2 C 0.9246(2) -0.0225(2) 0.59249(17) 0.0222(6) Uani 1 1 d . . .
C3 C 0.9436(2) -0.0963(2) 0.55333(18) 0.0256(7) Uani 1 1 d . . .
H3 H 1.0039 -0.0963 0.5692 0.031 Uiso 1 1 calc R . .
C4 C 0.8741(2) -0.1714(2) 0.48999(18) 0.0261(7) Uani 1 1 d . . .
C5 C 0.7862(3) -0.1677(3) 0.47019(19) 0.0292(7) Uani 1 1 d . . .
H5 H 0.7369 -0.2170 0.4281 0.035 Uiso 1 1 calc R . .
C6 C 0.7714(2) -0.0926(3) 0.51198(19) 0.0271(7) Uani 1 1 d . . .
H6 H 0.7112 -0.0915 0.4976 0.032 Uiso 1 1 calc R . .
N7 N 0.8936(2) -0.2431(2) 0.45075(17) 0.0345(7) Uani 1 1 d . . .
H7A H 0.8500 -0.2897 0.4111 0.041 Uiso 1 1 calc R . .
H7B H 0.9498 -0.2429 0.4650 0.041 Uiso 1 1 calc R . .
N8 N 0.9701(2) 0.1307(2) 0.68678(14) 0.0240(6) Uani 1 1 d . . .
C9 C 0.9975(2) 0.0614(2) 0.65794(17) 0.0233(7) Uani 1 1 d . . .
C10 C 1.0858(3) 0.0669(3) 0.68813(19) 0.0294(7) Uani 1 1 d . . .
H10 H 1.1034 0.0173 0.6663 0.035 Uiso 1 1 calc R . .
C11 C 1.1494(3) 0.1466(3) 0.7515(2) 0.0335(8) Uani 1 1 d . . .
C12 C 1.1209(3) 0.2169(3) 0.78024(19) 0.0320(8) Uani 1 1 d . . .
H12 H 1.1619 0.2717 0.8229 0.038 Uiso 1 1 calc R . .
C13 C 1.0321(3) 0.2072(3) 0.74655(18) 0.0286(7) Uani 1 1 d . . .
H13 H 1.0142 0.2569 0.7667 0.034 Uiso 1 1 calc R . .
N14 N 1.2360(2) 0.1532(3) 0.7833(2) 0.0543(10) Uani 1 1 d . . .
H14A H 1.2750 0.2031 0.8230 0.065 Uiso 1 1 calc R . .
H14B H 1.2529 0.1074 0.7640 0.065 Uiso 1 1 calc R . .
N15 N 0.82763(19) 0.2228(2) 0.67839(14) 0.0222(6) Uani 1 1 d . . .
C16 C 0.7498(2) 0.2067(2) 0.72194(16) 0.0198(6) Uani 1 1 d . . .
C17 C 0.7364(2) 0.2862(2) 0.75826(17) 0.0220(6) Uani 1 1 d . . .
H17 H 0.6793 0.2728 0.7858 0.026 Uiso 1 1 calc R . .
C18 C 0.8071(2) 0.3865(2) 0.75433(17) 0.0225(6) Uani 1 1 d . . .
C19 C 0.8885(2) 0.4008(3) 0.71007(19) 0.0272(7) Uani 1 1 d . . .
H19 H 0.9388 0.4673 0.7063 0.033 Uiso 1 1 calc R . .
C20 C 0.8941(2) 0.3185(2) 0.67290(18) 0.0244(7) Uani 1 1 d . . .
H20 H 0.9475 0.3293 0.6417 0.029 Uiso 1 1 calc R . .
N21 N 0.8000(2) 0.4672(2) 0.79163(17) 0.0342(7) Uani 1 1 d . . .
H21A H 0.7498 0.4578 0.8196 0.041 Uiso 1 1 calc R . .
H21B H 0.8457 0.5290 0.7879 0.041 Uiso 1 1 calc R . .
N22 N 0.71024(19) 0.03446(19) 0.68362(14) 0.0204(5) Uani 1 1 d . . .
C23 C 0.6852(2) 0.0989(2) 0.72869(16) 0.0191(6) Uani 1 1 d . . .
C24 C 0.6101(2) 0.0668(2) 0.77682(18) 0.0248(7) Uani 1 1 d . . .
H24 H 0.5952 0.1143 0.8071 0.030 Uiso 1 1 calc R . .
C25 C 0.5553(2) -0.0359(3) 0.78158(18) 0.0270(7) Uani 1 1 d . . .
C26 C 0.5820(2) -0.1024(2) 0.73523(18) 0.0262(7) Uani 1 1 d . . .
H26 H 0.5477 -0.1725 0.7363 0.031 Uiso 1 1 calc R . .
C27 C 0.6580(2) -0.0645(2) 0.68856(17) 0.0228(6) Uani 1 1 d . . .
H27 H 0.6750 -0.1103 0.6580 0.027 Uiso 1 1 calc R . .
N28 N 0.4811(2) -0.0706(2) 0.82876(18) 0.0426(8) Uani 1 1 d . . .
H28A H 0.4659 -0.0283 0.8578 0.051 Uiso 1 1 calc R . .
H28B H 0.4483 -0.1354 0.8303 0.051 Uiso 1 1 calc R . .
O29 O 0.88623(16) 0.16831(17) 0.53153(12) 0.0248(5) Uani 1 1 d . . .
C30 C 0.8134(2) 0.1364(2) 0.47595(17) 0.0236(7) Uani 1 1 d . . .
O31 O 0.72202(17) 0.07970(19) 0.48032(13) 0.0321(6) Uani 1 1 d . . .
C32 C 0.8466(2) 0.1711(3) 0.40051(17) 0.0234(7) Uani 1 1 d . . .
C33 C 0.9337(2) 0.2630(2) 0.40058(18) 0.0250(7) Uani 1 1 d . . .
H33 H 0.9726 0.3063 0.4489 0.030 Uiso 1 1 calc R . .
C34 C 0.9647(2) 0.2923(2) 0.33023(18) 0.0251(7) Uani 1 1 d . . .
H34 H 1.0225 0.3567 0.3310 0.030 Uiso 1 1 calc R . .
C35 C 0.9110(2) 0.2272(2) 0.25891(17) 0.0214(6) Uani 1 1 d . . .
C36 C 0.8232(2) 0.1355(3) 0.25812(18) 0.0253(7) Uani 1 1 d . . .
H36 H 0.7857 0.0914 0.2096 0.030 Uiso 1 1 calc R . .
C37 C 0.7901(2) 0.1082(3) 0.32839(18) 0.0267(7) Uani 1 1 d . . .
H37 H 0.7288 0.0466 0.3276 0.032 Uiso 1 1 calc R . .
C38 C 0.9517(2) 0.2549(2) 0.18322(18) 0.0225(7) Uani 1 1 d . . .
O39 O 1.00732(17) 0.34644(17) 0.18102(13) 0.0291(5) Uani 1 1 d . . .
O40 O 0.92779(17) 0.18050(17) 0.12608(12) 0.0255(5) Uani 1 1 d . . .
N41 N 1.1012(2) 0.2075(2) 0.04072(14) 0.0233(6) Uani 1 1 d . . .
C42 C 1.1085(2) 0.1347(2) -0.01133(17) 0.0220(6) Uani 1 1 d . . .
C43 C 1.1898(2) 0.1198(3) -0.00446(18) 0.0258(7) Uani 1 1 d . . .
H43 H 1.1935 0.0700 -0.0427 0.031 Uiso 1 1 calc R . .
C44 C 1.2688(2) 0.1778(3) 0.05907(19) 0.0279(7) Uani 1 1 d . . .
C45 C 1.2594(3) 0.2506(3) 0.11239(19) 0.0303(8) Uani 1 1 d . . .
H45 H 1.3096 0.2909 0.1565 0.036 Uiso 1 1 calc R . .
C46 C 1.1769(2) 0.2639(3) 0.10077(19) 0.0282(7) Uani 1 1 d . . .
H46 H 1.1731 0.3154 0.1368 0.034 Uiso 1 1 calc R . .
N47 N 1.3478(2) 0.1611(3) 0.06940(17) 0.0386(8) Uani 1 1 d . . .
H47A H 1.3944 0.1965 0.1104 0.046 Uiso 1 1 calc R . .
H47B H 1.3523 0.1148 0.0351 0.046 Uiso 1 1 calc R . .
N48 N 0.94479(19) 0.09649(19) -0.06969(14) 0.0221(5) Uani 1 1 d . . .
C49 C 1.0201(2) 0.0725(2) -0.07392(17) 0.0208(6) Uani 1 1 d . . .
C50 C 1.0145(2) -0.0044(2) -0.13142(17) 0.0238(7) Uani 1 1 d . . .
H50 H 1.0687 -0.0187 -0.1328 0.029 Uiso 1 1 calc R . .
C51 C 0.9273(2) -0.0619(2) -0.18835(17) 0.0243(7) Uani 1 1 d . . .
C52 C 0.8511(3) -0.0360(3) -0.18331(18) 0.0271(7) Uani 1 1 d . . .
H52 H 0.7914 -0.0721 -0.2203 0.033 Uiso 1 1 calc R . .
C53 C 0.8634(3) 0.0425(3) -0.12397(18) 0.0267(7) Uani 1 1 d . . .
H53 H 0.8107 0.0591 -0.1217 0.032 Uiso 1 1 calc R . .
N54 N 0.9180(2) -0.1386(2) -0.24548(15) 0.0302(6) Uani 1 1 d . . .
H54A H 0.8632 -0.1730 -0.2802 0.036 Uiso 1 1 calc R . .
H54B H 0.9668 -0.1540 -0.2479 0.036 Uiso 1 1 calc R . .
N55 N 0.85574(19) 0.2315(2) -0.00047(14) 0.0224(6) Uani 1 1 d . . .
C56 C 0.8700(2) 0.3084(2) -0.03535(16) 0.0212(6) Uani 1 1 d . . .
C57 C 0.7928(2) 0.3289(2) -0.05050(17) 0.0234(7) Uani 1 1 d . . .
H57 H 0.8054 0.3838 -0.0745 0.028 Uiso 1 1 calc R . .
C58 C 0.6955(2) 0.2676(3) -0.02996(18) 0.0272(7) Uani 1 1 d . . .
C59 C 0.6818(3) 0.1866(3) 0.00452(19) 0.0288(7) Uani 1 1 d . . .
H59 H 0.6171 0.1425 0.0183 0.035 Uiso 1 1 calc R . .
C60 C 0.7622(2) 0.1719(3) 0.01809(18) 0.0270(7) Uani 1 1 d . . .
H60 H 0.7517 0.1172 0.0417 0.032 Uiso 1 1 calc R . .
N61 N 0.6182(2) 0.2860(3) -0.04305(17) 0.0376(7) Uani 1 1 d . . .
H61A H 0.5578 0.2470 -0.0299 0.045 Uiso 1 1 calc R . .
H61B H 0.6284 0.3370 -0.0647 0.045 Uiso 1 1 calc R . .
N62 N 1.04256(19) 0.3435(2) -0.02754(14) 0.0213(5) Uani 1 1 d . . .
C63 C 0.9753(2) 0.3690(2) -0.05475(16) 0.0196(6) Uani 1 1 d . . .
C64 C 1.0033(2) 0.4445(2) -0.09741(17) 0.0215(6) Uani 1 1 d . . .
H64 H 0.9544 0.4606 -0.1150 0.026 Uiso 1 1 calc R . .
C65 C 1.1041(2) 0.4973(2) -0.11462(17) 0.0228(6) Uani 1 1 d . . .
C66 C 1.1726(2) 0.4691(3) -0.08636(18) 0.0253(7) Uani 1 1 d . . .
H66 H 1.2415 0.5018 -0.0965 0.030 Uiso 1 1 calc R . .
C67 C 1.1387(2) 0.3942(2) -0.04428(18) 0.0250(7) Uani 1 1 d . . .
H67 H 1.1862 0.3769 -0.0257 0.030 Uiso 1 1 calc R . .
N68 N 1.1340(2) 0.5713(2) -0.15551(16) 0.0293(6) Uani 1 1 d . . .
H68A H 1.0901 0.5877 -0.1722 0.035 Uiso 1 1 calc R . .
H68B H 1.1974 0.6031 -0.1655 0.035 Uiso 1 1 calc R . .
O69 O 1.2844(2) 0.2542(2) 0.34079(16) 0.0478(7) Uani 1 1 d . . .
C70 C 1.3294(3) 0.3143(3) 0.4039(2) 0.0392(9) Uani 1 1 d . . .
H70 H 1.3826 0.3093 0.4287 0.047 Uiso 1 1 calc R . .
N71 N 1.3100(2) 0.3851(2) 0.44025(18) 0.0363(7) Uani 1 1 d . . .
C72 C 1.2276(3) 0.3963(4) 0.4064(3) 0.0540(11) Uani 1 1 d . . .
H72A H 1.2238 0.4516 0.4406 0.081 Uiso 1 1 calc R . .
H72B H 1.1628 0.3329 0.4016 0.081 Uiso 1 1 calc R . .
H72C H 1.2411 0.4118 0.3545 0.081 Uiso 1 1 calc R . .
C73 C 1.3633(3) 0.4493(3) 0.5158(2) 0.0505(11) Uani 1 1 d . . .
H73A H 1.3376 0.4959 0.5322 0.076 Uiso 1 1 calc R . .
H73B H 1.4363 0.4884 0.5120 0.076 Uiso 1 1 calc R . .
H73C H 1.3522 0.4071 0.5544 0.076 Uiso 1 1 calc R . .
O74 O 0.4952(3) 0.6829(3) 0.4524(2) 0.0743(10) Uani 1 1 d . . .
C75 C 0.4943(4) 0.7405(4) 0.4120(3) 0.0663(14) Uani 1 1 d . . .
H75 H 0.4897 0.7192 0.3570 0.080 Uiso 1 1 calc R . .
N76 N 0.4989(2) 0.8284(3) 0.43710(18) 0.0419(8) Uani 1 1 d . . .
C77 C 0.5008(4) 0.8672(4) 0.5183(2) 0.0587(12) Uani 1 1 d . . .
H77A H 0.5052 0.9336 0.5246 0.088 Uiso 1 1 calc R . .
H77B H 0.5601 0.8745 0.5487 0.088 Uiso 1 1 calc R . .
H77C H 0.4385 0.8201 0.5372 0.088 Uiso 1 1 calc R . .
C78 C 0.4991(4) 0.8901(4) 0.3815(3) 0.0704(15) Uani 1 1 d . . .
H78A H 0.5037 0.9529 0.4105 0.106 Uiso 1 1 calc R . .
H78B H 0.4361 0.8517 0.3449 0.106 Uiso 1 1 calc R . .
H78C H 0.5576 0.9068 0.3523 0.106 Uiso 1 1 calc R . .
O79 O 0.3880(2) 0.5842(2) 0.14842(16) 0.0463(7) Uani 1 1 d . . .
C80 C 0.4725(3) 0.6162(3) 0.1844(2) 0.0381(9) Uani 1 1 d . . .
H88 H 0.5279 0.6741 0.1715 0.046 Uiso 1 1 calc R . .
N81 N 0.4935(2) 0.5770(2) 0.23973(17) 0.0338(7) Uani 1 1 d . . .
C82 C 0.4156(3) 0.4894(3) 0.2664(3) 0.0552(12) Uani 1 1 d . . .
H82A H 0.4473 0.4729 0.3068 0.083 Uiso 1 1 calc R . .
H82B H 0.3820 0.4311 0.2221 0.083 Uiso 1 1 calc R . .
H82C H 0.3650 0.5054 0.2884 0.083 Uiso 1 1 calc R . .
C83 C 0.5970(3) 0.6169(4) 0.2774(3) 0.0515(11) Uani 1 1 d . . .
H83A H 0.5955 0.5769 0.3157 0.077 Uiso 1 1 calc R . .
H83B H 0.6248 0.6879 0.3041 0.077 Uiso 1 1 calc R . .
H83C H 0.6399 0.6124 0.2375 0.077 Uiso 1 1 calc R . .
N84 N 0.6022(2) -0.1123(2) 0.12648(17) 0.0320(7) Uani 1 1 d . . .
O85 O 0.6054(2) -0.1913(2) 0.09871(14) 0.0414(6) Uani 1 1 d . . .
O86 O 0.5941(2) -0.0614(2) 0.08034(16) 0.0491(7) Uani 1 1 d . . .
O87 O 0.6048(2) -0.0862(2) 0.19859(15) 0.0487(7) Uani 1 1 d . . .
N88 N 0.6013(2) 0.3513(2) 0.19172(17) 0.0334(7) Uani 1 1 d . . .
O89 O 0.6339(3) 0.2939(2) 0.1688(2) 0.0680(10) Uani 1 1 d . . .
O90 O 0.6639(3) 0.4425(2) 0.2126(2) 0.0833(12) Uani 1 1 d . . .
O91 O 0.5098(2) 0.3201(3) 0.19568(19) 0.0586(9) Uani 1 1 d . . .
O109 O 0.8119(4) 0.5810(4) 0.3264(3) 0.1293(18) Uani 1 1 d . . .
O92A O 0.9284(16) 0.5430(12) 0.4265(14) 0.070(7) Uani 0.40 1 d PDU A 1
C93A C 0.8547(10) 0.4666(9) 0.3886(7) 0.053(3) Uani 0.40 1 d PDU A 1
H93A H 0.8459 0.4634 0.3339 0.064 Uiso 0.40 1 calc PR A 1
N94A N 0.7855(12) 0.3878(12) 0.4140(9) 0.045(3) Uani 0.40 1 d PDU A 1
C95A C 0.6957(13) 0.3036(17) 0.3649(13) 0.115(10) Uani 0.40 1 d PDU A 1
H95A H 0.6557 0.2541 0.3961 0.172 Uiso 0.40 1 calc PR A 1
H95B H 0.7165 0.2710 0.3215 0.172 Uiso 0.40 1 calc PR A 1
H95C H 0.6542 0.3289 0.3439 0.172 Uiso 0.40 1 calc PR A 1
C96A C 0.8007(11) 0.3814(11) 0.4937(9) 0.055(3) Uani 0.40 1 d PDU A 1
H96A H 0.7439 0.3188 0.5035 0.082 Uiso 0.40 1 calc PR A 1
H96B H 0.8042 0.4400 0.5291 0.082 Uiso 0.40 1 calc PR A 1
H96C H 0.8645 0.3810 0.5030 0.082 Uiso 0.40 1 calc PR A 1
O92B O 0.9273(11) 0.5132(8) 0.4054(10) 0.070(4) Uani 0.60 1 d PDU B 2
C93B C 0.8850(5) 0.4678(5) 0.4562(4) 0.0452(16) Uani 0.60 1 d PDU B 2
H93B H 0.9194 0.4939 0.5082 0.054 Uiso 0.60 1 calc PR B 2
N94B N 0.7945(7) 0.3850(7) 0.4435(6) 0.040(2) Uani 0.60 1 d PDU B 2
C95B C 0.7310(8) 0.3359(8) 0.3669(6) 0.050(2) Uani 0.60 1 d PDU B 2
H95D H 0.6671 0.2765 0.3725 0.076 Uiso 0.60 1 calc PR B 2
H95E H 0.7674 0.3146 0.3295 0.076 Uiso 0.60 1 calc PR B 2
H95F H 0.7162 0.3841 0.3479 0.076 Uiso 0.60 1 calc PR B 2
C96B C 0.7533(7) 0.3383(7) 0.5091(5) 0.057(2) Uani 0.60 1 d PDU B 2
H96D H 0.6858 0.2786 0.4912 0.085 Uiso 0.60 1 calc PR B 2
H96E H 0.7477 0.3872 0.5498 0.085 Uiso 0.60 1 calc PR B 2
H96F H 0.7987 0.3176 0.5306 0.085 Uiso 0.60 1 calc PR B 2
N86 N 0.5000 0.5000 0.0000 0.0745(18) Uiso 1 2 d SD . .
O84 O 0.6734(4) 0.6437(4) 0.0796(3) 0.0462(13) Uiso 0.50 1 d PD . .
C85 C 0.5239(7) 0.4514(7) 0.0542(5) 0.052(2) Uiso 0.50 1 d P . .
C87 C 0.5877(8) 0.5898(10) 0.0318(7) 0.182(4) Uiso 1 1 d D . .

loop_
_atom_site_aniso_label
_atom_site_aniso_U_11
_atom_site_aniso_U_22
_atom_site_aniso_U_33
_atom_site_aniso_U_23
_atom_site_aniso_U_13
_atom_site_aniso_U_12
Cu1 0.0234(2) 0.0204(2) 0.0204(2) 0.00417(14) 0.00732(15) 0.01176(17)
N1 0.0247(14) 0.0228(14) 0.0218(13) 0.0052(10) 0.0069(11) 0.0134(12)
Cu2 0.0250(2) 0.0229(2) 0.0222(2) 0.00828(15) 0.00626(15) 0.01445(17)
C2 0.0232(16) 0.0254(17) 0.0200(15) 0.0110(12) 0.0102(12) 0.0113(14)
C3 0.0277(18) 0.0271(18) 0.0286(17) 0.0123(13) 0.0121(14) 0.0162(15)
C4 0.0304(18) 0.0228(17) 0.0284(17) 0.0103(13) 0.0154(14) 0.0138(15)
C5 0.0304(19) 0.0237(17) 0.0260(17) -0.0002(13) 0.0065(14) 0.0095(15)
C6 0.0231(17) 0.0266(18) 0.0319(18) 0.0054(14) 0.0072(14) 0.0128(15)
N7 0.0396(18) 0.0298(16) 0.0355(17) 0.0012(12) 0.0104(13) 0.0201(14)
N8 0.0261(15) 0.0282(15) 0.0186(13) 0.0052(11) 0.0059(11) 0.0139(12)
C9 0.0251(17) 0.0270(17) 0.0203(16) 0.0094(12) 0.0090(13) 0.0132(14)
C10 0.0293(19) 0.0273(18) 0.037(2) 0.0137(14) 0.0093(15) 0.0159(16)
C11 0.0223(18) 0.038(2) 0.039(2) 0.0190(16) 0.0042(15) 0.0104(16)
C12 0.0290(19) 0.033(2) 0.0263(18) 0.0041(14) -0.0031(14) 0.0106(16)
C13 0.0327(19) 0.0290(18) 0.0223(17) 0.0032(13) 0.0042(14) 0.0148(16)
N14 0.0335(19) 0.048(2) 0.075(3) 0.0152(18) -0.0143(17) 0.0157(17)
N15 0.0248(14) 0.0202(14) 0.0204(13) 0.0045(10) 0.0082(11) 0.0100(12)
C16 0.0182(15) 0.0219(16) 0.0175(15) 0.0046(11) 0.0022(12) 0.0085(13)
C17 0.0223(16) 0.0214(16) 0.0228(16) 0.0040(12) 0.0073(13) 0.0114(13)
C18 0.0240(17) 0.0227(16) 0.0220(16) 0.0030(12) 0.0009(13) 0.0132(14)
C19 0.0268(18) 0.0230(17) 0.0301(18) 0.0087(13) 0.0076(14) 0.0100(15)
C20 0.0240(17) 0.0217(16) 0.0248(16) 0.0076(12) 0.0107(13) 0.0081(14)
N21 0.0304(16) 0.0169(14) 0.0534(19) 0.0047(13) 0.0134(14) 0.0110(13)
N22 0.0223(14) 0.0210(13) 0.0190(13) 0.0027(10) 0.0027(10) 0.0122(11)
C23 0.0185(15) 0.0189(15) 0.0181(15) 0.0015(11) 0.0008(12) 0.0087(13)
C24 0.0261(17) 0.0214(16) 0.0279(17) 0.0063(13) 0.0103(14) 0.0118(14)
C25 0.0287(18) 0.0266(18) 0.0274(17) 0.0096(13) 0.0093(14) 0.0137(15)
C26 0.0288(18) 0.0197(16) 0.0295(18) 0.0087(13) 0.0064(14) 0.0105(14)
C27 0.0264(17) 0.0203(16) 0.0226(16) 0.0035(12) 0.0023(13) 0.0127(14)
N28 0.049(2) 0.0286(17) 0.055(2) 0.0171(14) 0.0355(16) 0.0187(15)
O29 0.0273(12) 0.0281(12) 0.0194(11) 0.0075(9) 0.0075(9) 0.0132(10)
C30 0.0294(18) 0.0231(17) 0.0207(16) 0.0056(12) 0.0075(13) 0.0146(15)
O31 0.0251(13) 0.0370(14) 0.0286(13) 0.0141(10) 0.0089(10) 0.0086(11)
C32 0.0230(16) 0.0284(18) 0.0217(16) 0.0072(13) 0.0059(13) 0.0143(14)
C33 0.0305(18) 0.0223(17) 0.0193(15) 0.0039(12) 0.0015(13) 0.0114(14)
C34 0.0227(17) 0.0199(16) 0.0281(17) 0.0074(13) 0.0024(13) 0.0064(14)
C35 0.0236(16) 0.0260(17) 0.0202(15) 0.0079(12) 0.0057(12) 0.0155(14)
C36 0.0256(17) 0.0250(17) 0.0232(16) 0.0059(13) 0.0044(13) 0.0106(14)
C37 0.0241(17) 0.0231(17) 0.0270(17) 0.0054(13) 0.0053(13) 0.0071(14)
C38 0.0223(16) 0.0268(18) 0.0251(16) 0.0117(13) 0.0045(13) 0.0153(14)
O39 0.0300(13) 0.0256(13) 0.0290(12) 0.0121(9) 0.0078(10) 0.0097(11)
O40 0.0340(13) 0.0263(12) 0.0235(12) 0.0104(9) 0.0105(9) 0.0187(11)
N41 0.0271(15) 0.0226(14) 0.0233(14) 0.0081(10) 0.0035(11) 0.0137(12)
C42 0.0248(17) 0.0234(16) 0.0213(15) 0.0107(12) 0.0096(13) 0.0124(14)
C43 0.0296(18) 0.0320(18) 0.0227(16) 0.0098(13) 0.0088(13) 0.0190(15)
C44 0.0248(17) 0.038(2) 0.0270(17) 0.0161(14) 0.0091(14) 0.0166(16)
C45 0.0266(18) 0.0324(19) 0.0281(18) 0.0061(14) -0.0007(14) 0.0120(16)
C46 0.0278(18) 0.0277(18) 0.0290(18) 0.0059(14) 0.0031(14) 0.0138(15)
N47 0.0345(17) 0.062(2) 0.0305(16) 0.0102(15) 0.0042(13) 0.0321(17)
N48 0.0262(14) 0.0200(14) 0.0228(13) 0.0060(10) 0.0033(11) 0.0132(12)
C49 0.0248(16) 0.0189(15) 0.0219(15) 0.0105(12) 0.0095(12) 0.0112(13)
C50 0.0270(17) 0.0226(16) 0.0271(17) 0.0099(13) 0.0087(13) 0.0147(14)
C51 0.0332(18) 0.0212(16) 0.0221(16) 0.0101(12) 0.0100(14) 0.0142(14)
C52 0.0320(19) 0.0266(18) 0.0225(16) 0.0051(13) -0.0034(14) 0.0148(15)
C53 0.0302(18) 0.0307(19) 0.0257(17) 0.0085(13) 0.0038(14) 0.0194(15)
N54 0.0411(18) 0.0279(16) 0.0253(15) 0.0019(11) 0.0032(12) 0.0213(14)
N55 0.0242(14) 0.0220(14) 0.0235(14) 0.0071(10) 0.0065(11) 0.0126(12)
C56 0.0256(17) 0.0213(16) 0.0169(15) 0.0013(11) 0.0026(12) 0.0128(14)
C57 0.0248(17) 0.0258(17) 0.0191(15) 0.0038(12) 0.0027(13) 0.0125(14)
C58 0.0236(17) 0.0331(19) 0.0212(16) -0.0001(13) 0.0003(13) 0.0135(15)
C59 0.0241(18) 0.0289(18) 0.0297(18) 0.0074(14) 0.0070(14) 0.0100(15)
C60 0.0255(18) 0.0274(18) 0.0262(17) 0.0087(13) 0.0060(14) 0.0108(15)
N61 0.0236(16) 0.046(2) 0.0476(19) 0.0186(15) 0.0076(13) 0.0178(15)
N62 0.0235(14) 0.0213(13) 0.0224(13) 0.0068(10) 0.0070(11) 0.0126(12)
C63 0.0220(16) 0.0205(15) 0.0163(14) 0.0019(11) 0.0041(12) 0.0113(13)
C64 0.0253(17) 0.0202(16) 0.0219(15) 0.0038(12) 0.0027(13) 0.0137(14)
C65 0.0283(17) 0.0219(16) 0.0182(15) 0.0041(12) 0.0039(13) 0.0126(14)
C66 0.0207(16) 0.0271(18) 0.0297(17) 0.0092(13) 0.0065(13) 0.0119(14)
C67 0.0251(17) 0.0262(17) 0.0280(17) 0.0080(13) 0.0050(13) 0.0154(15)
N68 0.0265(15) 0.0298(16) 0.0359(16) 0.0180(12) 0.0089(12) 0.0137(13)
O69 0.0501(18) 0.0386(16) 0.0490(17) -0.0028(13) 0.0029(14) 0.0218(14)
C70 0.032(2) 0.033(2) 0.053(2) 0.0166(18) 0.0100(18) 0.0137(18)
N71 0.0358(18) 0.0292(17) 0.0433(18) 0.0069(13) 0.0053(14) 0.0161(14)
C72 0.053(3) 0.056(3) 0.066(3) 0.016(2) 0.009(2) 0.036(2)
C73 0.050(3) 0.041(2) 0.046(2) 0.0027(19) 0.006(2) 0.014(2)
O74 0.100(3) 0.066(2) 0.074(2) 0.0250(19) 0.004(2) 0.051(2)
C75 0.071(4) 0.067(4) 0.058(3) -0.003(3) 0.003(3) 0.038(3)
N76 0.044(2) 0.041(2) 0.0406(19) 0.0036(14) 0.0010(15) 0.0237(17)
C77 0.059(3) 0.057(3) 0.051(3) -0.001(2) 0.007(2) 0.026(2)
C78 0.078(4) 0.053(3) 0.062(3) 0.018(2) -0.018(3) 0.018(3)
O79 0.0402(16) 0.070(2) 0.0461(16) 0.0234(14) 0.0139(13) 0.0369(15)
C80 0.037(2) 0.046(2) 0.039(2) 0.0154(17) 0.0165(17) 0.0245(19)
N81 0.0352(17) 0.0309(17) 0.0351(17) 0.0066(13) 0.0062(13) 0.0166(14)
C82 0.054(3) 0.038(2) 0.064(3) 0.021(2) 0.001(2) 0.012(2)
C83 0.040(2) 0.054(3) 0.052(3) 0.013(2) -0.002(2) 0.018(2)
N84 0.0224(15) 0.0370(18) 0.0319(17) 0.0045(13) 0.0024(12) 0.0122(14)
O85 0.0436(16) 0.0413(16) 0.0382(15) 0.0026(12) 0.0038(12) 0.0224(13)
O86 0.067(2) 0.0515(18) 0.0443(16) 0.0196(13) 0.0192(14) 0.0375(16)
O87 0.0562(18) 0.064(2) 0.0324(15) 0.0036(13) 0.0065(13) 0.0370(16)
N88 0.0348(18) 0.0304(17) 0.0353(17) 0.0131(13) 0.0083(14) 0.0146(15)
O89 0.075(2) 0.0411(18) 0.102(3) 0.0271(17) 0.054(2) 0.0345(18)
O90 0.055(2) 0.0331(19) 0.128(3) -0.0019(19) 0.037(2) 0.0021(17)
O91 0.0256(15) 0.065(2) 0.084(2) 0.0336(18) 0.0091(14) 0.0168(15)
O109 0.162(5) 0.088(4) 0.130(4) -0.004(3) -0.011(3) 0.066(3)
O92A 0.047(8) 0.069(10) 0.049(8) 0.014(7) 0.000(5) -0.005(7)
C93A 0.041(6) 0.050(7) 0.053(7) 0.012(5) 0.003(5) 0.010(5)
N94A 0.034(6) 0.042(5) 0.060(9) 0.015(7) 0.002(6) 0.020(4)
C95A 0.043(10) 0.135(17) 0.073(10) 0.046(10) -0.006(7) -0.034(8)
C96A 0.055(9) 0.051(8) 0.064(8) 0.018(6) 0.021(7) 0.028(7)
O92B 0.050(6) 0.055(6) 0.107(13) 0.038(6) 0.026(7) 0.021(5)
C93B 0.042(4) 0.038(4) 0.055(4) 0.008(3) -0.003(3) 0.020(3)
N94B 0.035(4) 0.040(4) 0.043(6) 0.012(4) -0.001(4) 0.017(3)
C95B 0.037(6) 0.054(6) 0.058(5) 0.015(5) -0.002(5) 0.021(5)
C96B 0.060(6) 0.049(6) 0.065(5) 0.022(4) 0.015(4) 0.028(4)

loop_
_atom_type_symbol
_atom_type_description
_atom_type_scat_dispersion_real
_atom_type_scat_dispersion_imag
_atom_type_scat_source
C C 0.0033 0.0016 'International Tables Vol C Tables 4.2.6.8 and 6.1.1.4'
H H 0.0000 0.0000 'International Tables Vol C Tables 4.2.6.8 and 6.1.1.4'
N N 0.0061 0.0033 'International Tables Vol C Tables 4.2.6.8 and 6.1.1.4'
O O 0.0106 0.0060 'International Tables Vol C Tables 4.2.6.8 and 6.1.1.4'
Cu Cu 0.3201 1.2651 'International Tables Vol C Tables 4.2.6.8 and 6.1.1.4'

loop_
_geom_angle_atom_site_label_1
_geom_angle_atom_site_label_2
_geom_angle_atom_site_label_3
_geom_angle
_geom_angle_site_symmetry_1
_geom_angle_site_symmetry_3
N15 Cu1 N1 178.29(11) . .
N15 Cu1 N22 80.72(10) . .
N1 Cu1 N22 99.79(10) . .
N15 Cu1 O29 90.43(10) . .
N1 Cu1 O29 89.98(10) . .
N22 Cu1 O29 147.14(9) . .
N15 Cu1 N8 98.82(10) . .
N1 Cu1 N8 79.48(10) . .
N22 Cu1 N8 112.20(10) . .
O29 Cu1 N8 100.38(9) . .
C6 N1 C2 117.6(3) . .
C6 N1 Cu1 124.6(2) . .
C2 N1 Cu1 117.2(2) . .
N55 Cu2 N41 176.79(10) . .
N55 Cu2 O40 89.53(9) . .
N41 Cu2 O40 93.50(10) . .
N55 Cu2 N62 80.61(10) . .
N41 Cu2 N62 97.63(10) . .
O40 Cu2 N62 141.07(9) . .
N55 Cu2 N48 98.02(10) . .
N41 Cu2 N48 79.75(10) . .
O40 Cu2 N48 114.85(9) . .
N62 Cu2 N48 103.83(10) . .
N1 C2 C3 122.1(3) . .
N1 C2 C9 115.2(3) . .
C3 C2 C9 122.7(3) . .
C2 C3 C4 120.4(3) . .
C2 C3 H3 119.8 . .
C4 C3 H3 119.8 . .
N7 C4 C5 122.7(3) . .
N7 C4 C3 120.3(3) . .
C5 C4 C3 117.0(3) . .
C6 C5 C4 119.8(3) . .
C6 C5 H5 120.1 . .
C4 C5 H5 120.1 . .
N1 C6 C5 123.2(3) . .
N1 C6 H6 118.4 . .
C5 C6 H6 118.4 . .
C4 N7 H7A 120.0 . .
C4 N7 H7B 120.0 . .
H7A N7 H7B 120.0 . .
C13 N8 C9 117.7(3) . .
C13 N8 Cu1 129.7(2) . .
C9 N8 Cu1 112.6(2) . .
N8 C9 C10 122.2(3) . .
N8 C9 C2 115.2(3) . .
C10 C9 C2 122.6(3) . .
C9 C10 C11 119.4(3) . .
C9 C10 H10 120.3 . .
C11 C10 H10 120.3 . .
N14 C11 C12 121.4(4) . .
N14 C11 C10 120.7(4) . .
C12 C11 C10 117.9(3) . .
C11 C12 C13 119.5(3) . .
C11 C12 H12 120.2 . .
C13 C12 H12 120.2 . .
N8 C13 C12 123.2(3) . .
N8 C13 H13 118.4 . .
C12 C13 H13 118.4 . .
C11 N14 H14A 120.0 . .
C11 N14 H14B 120.0 . .
H14A N14 H14B 120.0 . .
C20 N15 C16 118.7(3) . .
C20 N15 Cu1 124.7(2) . .
C16 N15 Cu1 116.6(2) . .
N15 C16 C17 121.4(3) . .
N15 C16 C23 114.1(3) . .
C17 C16 C23 124.5(3) . .
C16 C17 C18 120.1(3) . .
C16 C17 H17 120.0 . .
C18 C17 H17 120.0 . .
N21 C18 C17 122.4(3) . .
N21 C18 C19 120.5(3) . .
C17 C18 C19 117.1(3) . .
C20 C19 C18 119.6(3) . .
C20 C19 H19 120.2 . .
C18 C19 H19 120.2 . .
N15 C20 C19 123.2(3) . .
N15 C20 H20 118.4 . .
C19 C20 H20 118.4 . .
C18 N21 H21A 120.0 . .
C18 N21 H21B 120.0 . .
H21A N21 H21B 120.0 . .
C27 N22 C23 117.0(3) . .
C27 N22 Cu1 127.5(2) . .
C23 N22 Cu1 115.2(2) . .
N22 C23 C24 122.6(3) . .
N22 C23 C16 113.0(3) . .
C24 C23 C16 124.4(3) . .
C23 C24 C25 120.6(3) . .
C23 C24 H24 119.7 . .
C25 C24 H24 119.7 . .
N28 C25 C24 122.4(3) . .
N28 C25 C26 120.9(3) . .
C24 C25 C26 116.7(3) . .
C27 C26 C25 119.4(3) . .
C27 C26 H26 120.3 . .
C25 C26 H26 120.3 . .
N22 C27 C26 123.8(3) . .
N22 C27 H27 118.1 . .
C26 C27 H27 118.1 . .
C25 N28 H28A 120.0 . .
C25 N28 H28B 120.0 . .
H28A N28 H28B 120.0 . .
C30 O29 Cu1 110.39(19) . .
O31 C30 O29 124.8(3) . .
O31 C30 C32 120.2(3) . .
O29 C30 C32 115.0(3) . .
C33 C32 C37 118.8(3) . .
C33 C32 C30 121.5(3) . .
C37 C32 C30 119.6(3) . .
C32 C33 C34 120.6(3) . .
C32 C33 H33 119.7 . .
C34 C33 H33 119.7 . .
C35 C34 C33 120.1(3) . .
C35 C34 H34 120.0 . .
C33 C34 H34 120.0 . .
C36 C35 C34 119.7(3) . .
C36 C35 C38 120.7(3) . .
C34 C35 C38 119.5(3) . .
C35 C36 C37 120.1(3) . .
C35 C36 H36 120.0 . .
C37 C36 H36 120.0 . .
C36 C37 C32 120.5(3) . .
C36 C37 H37 119.7 . .
C32 C37 H37 119.7 . .
O39 C38 O40 124.8(3) . .
O39 C38 C35 119.5(3) . .
O40 C38 C35 115.7(3) . .
C38 O40 Cu2 115.0(2) . .
C46 N41 C42 117.7(3) . .
C46 N41 Cu2 125.1(2) . .
C42 N41 Cu2 117.2(2) . .
N41 C42 C43 121.9(3) . .
N41 C42 C49 114.6(3) . .
C43 C42 C49 123.5(3) . .
C42 C43 C44 120.7(3) . .
C42 C43 H43 119.6 . .
C44 C43 H43 119.6 . .
N47 C44 C45 121.4(3) . .
N47 C44 C43 121.9(3) . .
C45 C44 C43 116.7(3) . .
C46 C45 C44 119.7(3) . .
C46 C45 H45 120.2 . .
C44 C45 H45 120.2 . .
N41 C46 C45 123.3(3) . .
N41 C46 H46 118.3 . .
C45 C46 H46 118.3 . .
C44 N47 H47A 120.0 . .
C44 N47 H47B 120.0 . .
H47A N47 H47B 120.0 . .
C53 N48 C49 117.5(3) . .
C53 N48 Cu2 129.1(2) . .
C49 N48 Cu2 113.3(2) . .
N48 C49 C50 122.5(3) . .
N48 C49 C42 115.0(3) . .
C50 C49 C42 122.5(3) . .
C49 C50 C51 119.6(3) . .
C49 C50 H50 120.2 . .
C51 C50 H50 120.2 . .
N54 C51 C52 121.1(3) . .
N54 C51 C50 121.8(3) . .
C52 C51 C50 117.1(3) . .
C53 C52 C51 119.3(3) . .
C53 C52 H52 120.3 . .
C51 C52 H52 120.3 . .
N48 C53 C52 123.9(3) . .
N48 C53 H53 118.0 . .
C52 C53 H53 118.0 . .
C51 N54 H54A 120.0 . .
C51 N54 H54B 120.0 . .
H54A N54 H54B 120.0 . .
C60 N55 C56 118.3(3) . .
C60 N55 Cu2 125.1(2) . .
C56 N55 Cu2 116.5(2) . .
N55 C56 C57 122.3(3) . .
N55 C56 C63 114.4(3) . .
C57 C56 C63 123.3(3) . .
C56 C57 C58 119.4(3) . .
C56 C57 H57 120.3 . .
C58 C57 H57 120.3 . .
N61 C58 C59 121.5(3) . .
N61 C58 C57 121.1(3) . .
C59 C58 C57 117.4(3) . .
C60 C59 C58 119.6(3) . .
C60 C59 H59 120.2 . .
C58 C59 H59 120.2 . .
N55 C60 C59 123.0(3) . .
N55 C60 H60 118.5 . .
C59 C60 H60 118.5 . .
C58 N61 H61A 120.0 . .
C58 N61 H61B 120.0 . .
H61A N61 H61B 120.0 . .
C67 N62 C63 117.0(3) . .
C67 N62 Cu2 128.4(2) . .
C63 N62 Cu2 114.1(2) . .
N62 C63 C64 122.4(3) . .
N62 C63 C56 114.1(3) . .
C64 C63 C56 123.5(3) . .
C63 C64 C65 120.1(3) . .
C63 C64 H64 119.9 . .
C65 C64 H64 119.9 . .
N68 C65 C64 121.7(3) . .
N68 C65 C66 121.7(3) . .
C64 C65 C66 116.6(3) . .
C67 C66 C65 119.4(3) . .
C67 C66 H66 120.3 . .
C65 C66 H66 120.3 . .
N62 C67 C66 124.4(3) . .
N62 C67 H67 117.8 . .
C66 C67 H67 117.8 . .
C65 N68 H68A 120.0 . .
C65 N68 H68B 120.0 . .
H68A N68 H68B 120.0 . .
O69 C70 N71 126.0(4) . .
O69 C70 H70 117.0 . .
N71 C70 H70 117.0 . .
C70 N71 C73 122.5(3) . .
C70 N71 C72 120.2(3) . .
C73 N71 C72 117.2(3) . .
N71 C72 H72A 109.5 . .
N71 C72 H72B 109.5 . .
H72A C72 H72B 109.5 . .
N71 C72 H72C 109.5 . .
H72A C72 H72C 109.5 . .
H72B C72 H72C 109.5 . .
N71 C73 H73A 109.5 . .
N71 C73 H73B 109.5 . .
H73A C73 H73B 109.5 . .
N71 C73 H73C 109.5 . .
H73A C73 H73C 109.5 . .
H73B C73 H73C 109.5 . .
O74 C75 N76 127.0(5) . .
O74 C75 H75 116.5 . .
N76 C75 H75 116.5 . .
C75 N76 C77 122.3(4) . .
C75 N76 C78 120.8(4) . .
C77 N76 C78 116.9(4) . .
N76 C77 H77A 109.5 . .
N76 C77 H77B 109.5 . .
H77A C77 H77B 109.5 . .
N76 C77 H77C 109.5 . .
H77A C77 H77C 109.5 . .
H77B C77 H77C 109.5 . .
N76 C78 H78A 109.5 . .
N76 C78 H78B 109.5 . .
H78A C78 H78B 109.5 . .
N76 C78 H78C 109.5 . .
H78A C78 H78C 109.5 . .
H78B C78 H78C 109.5 . .
O79 C80 N81 126.0(4) . .
O79 C80 H88 117.0 . .
N81 C80 H88 117.0 . .
C80 N81 C82 122.9(3) . .
C80 N81 C83 122.7(3) . .
C82 N81 C83 114.4(3) . .
N81 C82 H82A 109.5 . .
N81 C82 H82B 109.5 . .
H82A C82 H82B 109.5 . .
N81 C82 H82C 109.5 . .
H82A C82 H82C 109.5 . .
H82B C82 H82C 109.5 . .
N81 C83 H83A 109.5 . .
N81 C83 H83B 109.5 . .
H83A C83 H83B 109.5 . .
N81 C83 H83C 109.5 . .
H83A C83 H83C 109.5 . .
H83B C83 H83C 109.5 . .
O87 N84 O85 120.0(3) . .
O87 N84 O86 120.8(3) . .
O85 N84 O86 119.1(3) . .
O89 N88 O91 122.3(3) . .
O89 N88 O90 117.3(3) . .
O91 N88 O90 120.4(3) . .
O92A C93A N94A 128.1(17) . .
O92A C93A H93A 116.0 . .
N94A C93A H93A 116.0 . .
C93A N94A C96A 119.0(13) . .
C93A N94A C95A 123.9(14) . .
C96A N94A C95A 117.1(15) . .
N94A C95A H95A 109.5 . .
N94A C95A H95B 109.5 . .
H95A C95A H95B 109.5 . .
N94A C95A H95C 109.5 . .
H95A C95A H95C 109.5 . .
H95B C95A H95C 109.5 . .
N94A C96A H96A 109.5 . .
N94A C96A H96B 109.5 . .
H96A C96A H96B 109.5 . .
N94A C96A H96C 109.5 . .
H96A C96A H96C 109.5 . .
H96B C96A H96C 109.5 . .
O92B C93B N94B 124.2(10) . .
O92B C93B H93B 117.9 . .
N94B C93B H93B 117.9 . .
C93B N94B C96B 118.6(8) . .
C93B N94B C95B 124.6(9) . .
C96B N94B C95B 116.8(8) . .
N94B C95B H95D 109.5 . .
N94B C95B H95E 109.5 . .
H95D C95B H95E 109.5 . .
N94B C95B H95F 109.5 . .
H95D C95B H95F 109.5 . .
H95E C95B H95F 109.5 . .
N94B C96B H96D 109.5 . .
N94B C96B H96E 109.5 . .
H96D C96B H96E 109.5 . .
N94B C96B H96F 109.5 . .
H96D C96B H96F 109.5 . .
H96E C96B H96F 109.5 . .
C85 N86 C85 179.997(2) 2_665 .
C85 N86 C87 90.5(6) 2_665 .
C85 N86 C87 89.5(6) . .
C85 N86 C87 89.5(6) 2_665 2_665
C85 N86 C87 90.5(6) . 2_665
C87 N86 C87 180.000(2) . 2_665
N86 C85 C87 43.4(4) . 2_665
O84 C87 N86 152.1(11) . .
O84 C87 C85 161.6(10) . 2_665
N86 C87 C85 46.1(4) . 2_665

loop_
_geom_bond_atom_site_label_1
_geom_bond_atom_site_label_2
_geom_bond_distance
_geom_bond_site_symmetry_2
Cu1 N15 1.966(3) .
Cu1 N1 1.993(3) .
Cu1 N22 2.027(3) .
Cu1 O29 2.057(2) .
Cu1 N8 2.145(3) .
N1 C6 1.359(4) .
N1 C2 1.361(4) .
Cu2 N55 1.985(3) .
Cu2 N41 1.996(3) .
Cu2 O40 2.041(2) .
Cu2 N62 2.051(3) .
Cu2 N48 2.113(3) .
C2 C3 1.380(4) .
C2 C9 1.494(5) .
C3 C4 1.409(5) .
C3 H3 0.9500 .
C4 N7 1.358(4) .
C4 C5 1.400(5) .
C5 C6 1.376(4) .
C5 H5 0.9500 .
C6 H6 0.9500 .
N7 H7A 0.8800 .
N7 H7B 0.8800 .
N8 C13 1.345(4) .
N8 C9 1.352(4) .
C9 C10 1.386(4) .
C10 C11 1.409(5) .
C10 H10 0.9500 .
C11 N14 1.364(5) .
C11 C12 1.375(5) .
C12 C13 1.385(5) .
C12 H12 0.9500 .
C13 H13 0.9500 .
N14 H14A 0.8800 .
N14 H14B 0.8800 .
N15 C20 1.347(4) .
N15 C16 1.362(4) .
C16 C17 1.389(4) .
C16 C23 1.493(4) .
C17 C18 1.406(4) .
C17 H17 0.9500 .
C18 N21 1.356(4) .
C18 C19 1.418(4) .
C19 C20 1.365(4) .
C19 H19 0.9500 .
C20 H20 0.9500 .
N21 H21A 0.8800 .
N21 H21B 0.8800 .
N22 C27 1.356(4) .
N22 C23 1.365(4) .
C23 C24 1.375(4) .
C24 C25 1.406(4) .
C24 H24 0.9500 .
C25 N28 1.358(4) .
C25 C26 1.415(4) .
C26 C27 1.375(4) .
C26 H26 0.9500 .
C27 H27 0.9500 .
N28 H28A 0.8800 .
N28 H28B 0.8800 .
O29 C30 1.287(4) .
C30 O31 1.241(4) .
C30 C32 1.514(4) .
C32 C33 1.390(5) .
C32 C37 1.405(4) .
C33 C34 1.397(4) .
C33 H33 0.9500 .
C34 C35 1.393(4) .
C34 H34 0.9500 .
C35 C36 1.391(5) .
C35 C38 1.514(4) .
C36 C37 1.393(4) .
C36 H36 0.9500 .
C37 H37 0.9500 .
C38 O39 1.253(4) .
C38 O40 1.274(4) .
N41 C46 1.351(4) .
N41 C42 1.367(4) .
C42 C43 1.367(4) .
C42 C49 1.491(4) .
C43 C44 1.418(5) .
C43 H43 0.9500 .
C44 N47 1.357(4) .
C44 C45 1.396(5) .
C45 C46 1.380(5) .
C45 H45 0.9500 .
C46 H46 0.9500 .
N47 H47A 0.8800 .
N47 H47B 0.8800 .
N48 C53 1.335(4) .
N48 C49 1.362(4) .
C49 C50 1.380(4) .
C50 C51 1.417(4) .
C50 H50 0.9500 .
C51 N54 1.354(4) .
C51 C52 1.395(5) .
C52 C53 1.383(4) .
C52 H52 0.9500 .
C53 H53 0.9500 .
N54 H54A 0.8800 .
N54 H54B 0.8800 .
N55 C60 1.349(4) .
N55 C56 1.356(4) .
C56 C57 1.384(4) .
C56 C63 1.491(4) .
C57 C58 1.410(4) .
C57 H57 0.9500 .
C58 N61 1.359(4) .
C58 C59 1.409(5) .
C59 C60 1.368(5) .
C59 H59 0.9500 .
C60 H60 0.9500 .
N61 H61A 0.8800 .
N61 H61B 0.8800 .
N62 C67 1.346(4) .
N62 C63 1.363(4) .
C63 C64 1.390(4) .
C64 C65 1.409(4) .
C64 H64 0.9500 .
C65 N68 1.348(4) .
C65 C66 1.416(4) .
C66 C67 1.371(4) .
C66 H66 0.9500 .
C67 H67 0.9500 .
N68 H68A 0.8800 .
N68 H68B 0.8800 .
O69 C70 1.237(5) .
C70 N71 1.327(5) .
C70 H70 0.9500 .
N71 C73 1.445(5) .
N71 C72 1.468(5) .
C72 H72A 0.9800 .
C72 H72B 0.9800 .
C72 H72C 0.9800 .
C73 H73A 0.9800 .
C73 H73B 0.9800 .
C73 H73C 0.9800 .
O74 C75 1.232(6) .
C75 N76 1.319(6) .
C75 H75 0.9500 .
N76 C77 1.434(5) .
N76 C78 1.474(6) .
C77 H77A 0.9800 .
C77 H77B 0.9800 .
C77 H77C 0.9800 .
C78 H78A 0.9800 .
C78 H78B 0.9800 .
C78 H78C 0.9800 .
O79 C80 1.232(4) .
C80 N81 1.334(5) .
C80 H88 0.9500 .
N81 C82 1.461(5) .
N81 C83 1.464(5) .
C82 H82A 0.9800 .
C82 H82B 0.9800 .
C82 H82C 0.9800 .
C83 H83A 0.9800 .
C83 H83B 0.9800 .
C83 H83C 0.9800 .
N84 O87 1.247(4) .
N84 O85 1.257(4) .
N84 O86 1.262(4) .
N88 O89 1.225(4) .
N88 O91 1.237(4) .
N88 O90 1.233(4) .
O92A C93A 1.219(18) .
C93A N94A 1.322(13) .
C93A H93A 0.9500 .
N94A C96A 1.434(12) .
N94A C95A 1.452(13) .
C95A H95A 0.9800 .
C95A H95B 0.9800 .
C95A H95C 0.9800 .
C96A H96A 0.9800 .
C96A H96B 0.9800 .
C96A H96C 0.9800 .
O92B C93B 1.224(15) .
C93B N94B 1.321(9) .
C93B H93B 0.9500 .
N94B C96B 1.451(9) .
N94B C95B 1.471(9) .
C95B H95D 0.9800 .
C95B H95E 0.9800 .
C95B H95F 0.9800 .
C96B H96D 0.9800 .
C96B H96E 0.9800 .
C96B H96F 0.9800 .
N86 C85 1.445(9) 2_665
N86 C85 1.445(9) .
N86 C87 1.378(11) .
N86 C87 1.378(11) 2_665
O84 C87 1.315(11) .
C85 C87 2.006(14) 2_665
C87 C85 2.006(14) 2_665

loop_
_geom_torsion_atom_site_label_1
_geom_torsion_atom_site_label_2
_geom_torsion_atom_site_label_3
_geom_torsion_atom_site_label_4
_geom_torsion
_geom_torsion_site_symmetry_1
_geom_torsion_site_symmetry_4
N15 Cu1 N1 C6 180(100) . .
N22 Cu1 N1 C6 72.2(3) . .
O29 Cu1 N1 C6 -76.3(3) . .
N8 Cu1 N1 C6 -176.9(3) . .
N15 Cu1 N1 C2 -10(4) . .
N22 Cu1 N1 C2 -117.2(2) . .
O29 Cu1 N1 C2 94.3(2) . .
N8 Cu1 N1 C2 -6.2(2) . .
C6 N1 C2 C3 -0.5(4) . .
Cu1 N1 C2 C3 -171.8(2) . .
C6 N1 C2 C9 178.0(3) . .
Cu1 N1 C2 C9 6.7(3) . .
N1 C2 C3 C4 0.9(5) . .
C9 C2 C3 C4 -177.5(3) . .
C2 C3 C4 N7 179.1(3) . .
C2 C3 C4 C5 -0.7(5) . .
N7 C4 C5 C6 -179.5(3) . .
C3 C4 C5 C6 0.3(5) . .
C2 N1 C6 C5 0.0(5) . .
Cu1 N1 C6 C5 170.6(2) . .
C4 C5 C6 N1 0.0(5) . .
N15 Cu1 N8 C13 2.6(3) . .
N1 Cu1 N8 C13 -177.3(3) . .
N22 Cu1 N8 C13 -80.9(3) . .
O29 Cu1 N8 C13 94.7(3) . .
N15 Cu1 N8 C9 -175.4(2) . .
N1 Cu1 N8 C9 4.7(2) . .
N22 Cu1 N8 C9 101.1(2) . .
O29 Cu1 N8 C9 -83.3(2) . .
C13 N8 C9 C10 0.3(4) . .
Cu1 N8 C9 C10 178.6(2) . .
C13 N8 C9 C2 179.1(3) . .
Cu1 N8 C9 C2 -2.7(3) . .
N1 C2 C9 N8 -2.3(4) . .
C3 C2 C9 N8 176.1(3) . .
N1 C2 C9 C10 176.4(3) . .
C3 C2 C9 C10 -5.1(5) . .
N8 C9 C10 C11 0.6(5) . .
C2 C9 C10 C11 -178.1(3) . .
C9 C10 C11 N14 179.0(3) . .
C9 C10 C11 C12 -0.7(5) . .
N14 C11 C12 C13 -179.7(3) . .
C10 C11 C12 C13 0.0(5) . .
C9 N8 C13 C12 -1.1(5) . .
Cu1 N8 C13 C12 -179.0(2) . .
C11 C12 C13 N8 0.9(5) . .
N1 Cu1 N15 C20 71(4) . .
N22 Cu1 N15 C20 178.6(3) . .
O29 Cu1 N15 C20 -33.2(3) . .
N8 Cu1 N15 C20 67.4(3) . .
N1 Cu1 N15 C16 -111(4) . .
N22 Cu1 N15 C16 -3.5(2) . .
O29 Cu1 N15 C16 144.7(2) . .
N8 Cu1 N15 C16 -114.7(2) . .
C20 N15 C16 C17 2.0(4) . .
Cu1 N15 C16 C17 -176.0(2) . .
C20 N15 C16 C23 -175.9(3) . .
Cu1 N15 C16 C23 6.1(3) . .
N15 C16 C17 C18 -3.7(4) . .
C23 C16 C17 C18 174.0(3) . .
C16 C17 C18 N21 -177.0(3) . .
C16 C17 C18 C19 2.1(4) . .
N21 C18 C19 C20 -179.9(3) . .
C17 C18 C19 C20 0.9(4) . .
C16 N15 C20 C19 1.2(5) . .
Cu1 N15 C20 C19 179.1(2) . .
C18 C19 C20 N15 -2.7(5) . .
N15 Cu1 N22 C27 -173.6(3) . .
N1 Cu1 N22 C27 4.7(3) . .
O29 Cu1 N22 C27 110.2(3) . .
N8 Cu1 N22 C27 -77.8(3) . .
N15 Cu1 N22 C23 0.0(2) . .
N1 Cu1 N22 C23 178.3(2) . .
O29 Cu1 N22 C23 -76.2(3) . .
N8 Cu1 N22 C23 95.8(2) . .
C27 N22 C23 C24 -0.6(4) . .
Cu1 N22 C23 C24 -174.9(2) . .
C27 N22 C23 C16 177.4(2) . .
Cu1 N22 C23 C16 3.1(3) . .
N15 C16 C23 N22 -5.9(4) . .
C17 C16 C23 N22 176.3(3) . .
N15 C16 C23 C24 172.1(3) . .
C17 C16 C23 C24 -5.7(5) . .
N22 C23 C24 C25 0.1(5) . .
C16 C23 C24 C25 -177.7(3) . .
C23 C24 C25 N28 179.5(3) . .
C23 C24 C25 C26 0.4(5) . .
N28 C25 C26 C27 -179.5(3) . .
C24 C25 C26 C27 -0.3(5) . .
C23 N22 C27 C26 0.7(4) . .
Cu1 N22 C27 C26 174.2(2) . .
C25 C26 C27 N22 -0.2(5) . .
N15 Cu1 O29 C30 -98.3(2) . .
N1 Cu1 O29 C30 83.3(2) . .
N22 Cu1 O29 C30 -24.9(3) . .
N8 Cu1 O29 C30 162.6(2) . .
Cu1 O29 C30 O31 5.2(4) . .
Cu1 O29 C30 C32 -173.3(2) . .
O31 C30 C32 C33 151.8(3) . .
O29 C30 C32 C33 -29.7(4) . .
O31 C30 C32 C37 -30.0(5) . .
O29 C30 C32 C37 148.6(3) . .
C37 C32 C33 C34 -0.1(5) . .
C30 C32 C33 C34 178.1(3) . .
C32 C33 C34 C35 -3.1(5) . .
C33 C34 C35 C36 3.6(5) . .
C33 C34 C35 C38 -173.5(3) . .
C34 C35 C36 C37 -1.0(5) . .
C38 C35 C36 C37 176.1(3) . .
C35 C36 C37 C32 -2.2(5) . .
C33 C32 C37 C36 2.8(5) . .
C30 C32 C37 C36 -175.5(3) . .
C36 C35 C38 O39 156.3(3) . .
C34 C35 C38 O39 -26.6(4) . .
C36 C35 C38 O40 -25.5(4) . .
C34 C35 C38 O40 151.6(3) . .
O39 C38 O40 Cu2 -4.8(4) . .
C35 C38 O40 Cu2 177.11(18) . .
N55 Cu2 O40 C38 -84.6(2) . .
N41 Cu2 O40 C38 96.5(2) . .
N62 Cu2 O40 C38 -10.2(3) . .
N48 Cu2 O40 C38 176.8(2) . .
N55 Cu2 N41 C46 136.9(19) . .
O40 Cu2 N41 C46 -62.2(3) . .
N62 Cu2 N41 C46 80.4(3) . .
N48 Cu2 N41 C46 -176.8(3) . .
N55 Cu2 N41 C42 -44(2) . .
O40 Cu2 N41 C42 116.4(2) . .
N62 Cu2 N41 C42 -101.0(2) . .
N48 Cu2 N41 C42 1.8(2) . .
C46 N41 C42 C43 -1.0(4) . .
Cu2 N41 C42 C43 -179.8(2) . .
C46 N41 C42 C49 177.4(3) . .
Cu2 N41 C42 C49 -1.3(3) . .
N41 C42 C43 C44 2.0(5) . .
C49 C42 C43 C44 -176.3(3) . .
C42 C43 C44 N47 176.7(3) . .
C42 C43 C44 C45 -0.9(5) . .
N47 C44 C45 C46 -178.6(3) . .
C43 C44 C45 C46 -1.0(5) . .
C42 N41 C46 C45 -1.0(5) . .
Cu2 N41 C46 C45 177.6(3) . .
C44 C45 C46 N41 2.0(5) . .
N55 Cu2 N48 C53 -2.7(3) . .
N41 Cu2 N48 C53 179.6(3) . .
O40 Cu2 N48 C53 90.5(3) . .
N62 Cu2 N48 C53 -85.0(3) . .
N55 Cu2 N48 C49 175.6(2) . .
N41 Cu2 N48 C49 -2.1(2) . .
O40 Cu2 N48 C49 -91.2(2) . .
N62 Cu2 N48 C49 93.4(2) . .
C53 N48 C49 C50 -0.1(4) . .
Cu2 N48 C49 C50 -178.6(2) . .
C53 N48 C49 C42 -179.5(3) . .
Cu2 N48 C49 C42 2.0(3) . .
N41 C42 C49 N48 -0.6(4) . .
C43 C42 C49 N48 177.9(3) . .
N41 C42 C49 C50 -179.9(3) . .
C43 C42 C49 C50 -1.5(5) . .
N48 C49 C50 C51 -0.5(4) . .
C42 C49 C50 C51 178.8(3) . .
C49 C50 C51 N54 -179.5(3) . .
C49 C50 C51 C52 0.7(4) . .
N54 C51 C52 C53 179.8(3) . .
C50 C51 C52 C53 -0.4(4) . .
C49 N48 C53 C52 0.5(5) . .
Cu2 N48 C53 C52 178.8(2) . .
C51 C52 C53 N48 -0.2(5) . .
N41 Cu2 N55 C60 125.4(19) . .
O40 Cu2 N55 C60 -35.5(3) . .
N62 Cu2 N55 C60 -177.7(3) . .
N48 Cu2 N55 C60 79.5(3) . .
N41 Cu2 N55 C56 -57(2) . .
O40 Cu2 N55 C56 141.8(2) . .
N62 Cu2 N55 C56 -0.4(2) . .
N48 Cu2 N55 C56 -103.2(2) . .
C60 N55 C56 C57 1.7(4) . .
Cu2 N55 C56 C57 -175.8(2) . .
C60 N55 C56 C63 -179.1(3) . .
Cu2 N55 C56 C63 3.4(3) . .
N55 C56 C57 C58 -0.7(4) . .
C63 C56 C57 C58 -179.9(3) . .
C56 C57 C58 N61 179.2(3) . .
C56 C57 C58 C59 -0.8(4) . .
N61 C58 C59 C60 -178.7(3) . .
C57 C58 C59 C60 1.3(5) . .
C56 N55 C60 C59 -1.1(5) . .
Cu2 N55 C60 C59 176.1(2) . .
C58 C59 C60 N55 -0.4(5) . .
N55 Cu2 N62 C67 -175.4(3) . .
N41 Cu2 N62 C67 1.9(3) . .
O40 Cu2 N62 C67 107.2(3) . .
N48 Cu2 N62 C67 -79.4(3) . .
N55 Cu2 N62 C63 -3.0(2) . .
N41 Cu2 N62 C63 174.3(2) . .
O40 Cu2 N62 C63 -80.5(2) . .
N48 Cu2 N62 C63 93.0(2) . .
C67 N62 C63 C64 -0.5(4) . .
Cu2 N62 C63 C64 -173.8(2) . .
C67 N62 C63 C56 178.9(3) . .
Cu2 N62 C63 C56 5.6(3) . .
N55 C56 C63 N62 -5.9(4) . .
C57 C56 C63 N62 173.3(3) . .
N55 C56 C63 C64 173.5(3) . .
C57 C56 C63 C64 -7.3(5) . .
N62 C63 C64 C65 0.5(4) . .
C56 C63 C64 C65 -178.8(3) . .
C63 C64 C65 N68 -179.7(3) . .
C63 C64 C65 C66 0.0(4) . .
N68 C65 C66 C67 179.2(3) . .
C64 C65 C66 C67 -0.4(4) . .
C63 N62 C67 C66 0.1(4) . .
Cu2 N62 C67 C66 172.2(2) . .
C65 C66 C67 N62 0.4(5) . .
O69 C70 N71 C73 177.1(4) . .
O69 C70 N71 C72 1.1(6) . .
O74 C75 N76 C77 -3.2(8) . .
O74 C75 N76 C78 178.7(5) . .
O79 C80 N81 C82 -1.3(6) . .
O79 C80 N81 C83 177.2(4) . .
O92A C93A N94A C96A -8(3) . .
O92A C93A N94A C95A 175(2) . .
O92B C93B N94B C96B 179.6(13) . .
O92B C93B N94B C95B -1(2) . .
C85 N86 C85 C87 64(11) 2_665 2_665
C87 N86 C85 C87 180.000(1) . 2_665
C85 N86 C87 O84 -175(2) 2_665 .
C85 N86 C87 O84 5(2) . .
C87 N86 C87 O84 49(100) 2_665 .
C85 N86 C87 C85 180.002(2) . 2_665
C87 N86 C87 C85 -136(100) 2_665 2_665
